data_2213739
loop_
_publ_author_name
'Aghabozorg, Hossein'
'Motyeian, Elham'
'Aghajani, Zahra'
'Ghadermazi, Mohammad'
'Attar Gharamaleki, Jafar'

_publ_contact_author_address
;
Department of Chemistry, Teacher Training University,
49 Mofateh Avenue 15614,
 Tehran, Iran
;
_publ_contact_author_email haghabozorg@yahoo.com
_publ_contact_author_name 'Hossein Aghabozorg'
_publ_section_title
;
 Piperazinium aquabis(oxalato)oxidovanadate(IV) dihydrate
;
_journal_coeditor_code CV2241
_journal_date_accepted 2007-05-14
_journal_date_recd_electronic 2007-04-30
_journal_issue 6
_journal_name_full 'Acta Crystallographica Section E'
_journal_page_first m1754
_journal_page_last m1755
_journal_paper_category QM
_journal_paper_doi 10.1107/S1600536807023616
_journal_volume 63
_journal_year 2007
_chemical_formula_iupac '(C4 H12 N2)[V (C2 O4)2 O (H2 O)], 2H2 O'
_chemical_formula_moiety 'C4 H12 N2 2+, C4 H2 O10 V 2-, 2(H2 O)'
_chemical_formula_sum 'C8 H18 N2 O12 V'
_chemical_formula_weight 385.18
_chemical_name_systematic
;
Piperazinium aquabis(oxalato)oxidovanadate(IV) dihydrate
;
_space_group_IT_number 14
_symmetry_cell_setting monoclinic
_symmetry_space_group_name_Hall '-P 2yn'
_symmetry_space_group_name_H-M 'P 1 21/n 1'
_atom_sites_solution_hydrogens difmap
_atom_sites_solution_primary direct
_atom_sites_solution_secondary difmap
_audit_creation_method SHELXL-97
_cell_angle_alpha 90.00
_cell_angle_beta 111.3200(10)
_cell_angle_gamma 90.00
_cell_formula_units_Z 4
_cell_length_a 10.0302(6)
_cell_length_b 12.4995(8)
_cell_length_c 12.4665(8)
_cell_measurement_reflns_used 3837
_cell_measurement_temperature 100(2)
_cell_measurement_theta_max 32.89
_cell_measurement_theta_min 2.25
_cell_volume 1455.99(16)
_computing_cell_refinement APEX2
_computing_data_collection 'APEX2 (Bruker, 2005)'
_computing_data_reduction APEX2
_computing_molecular_graphics SHELXTL
_computing_publication_material SHELXTL
_computing_structure_refinement SHELXTL
_computing_structure_solution 'SHELXTL (Sheldrick, 1998)'
_diffrn_ambient_temperature 100(2)
_diffrn_measured_fraction_theta_full 0.987
_diffrn_measured_fraction_theta_max 0.987
_diffrn_measurement_device_type 'Bruker SMART APEX II CCD area-detector'
_diffrn_measurement_method 'omega scans'
_diffrn_radiation_monochromator graphite
_diffrn_radiation_source 'fine-focus sealed tube'
_diffrn_radiation_type MoK\a
_diffrn_radiation_wavelength 0.71073
_diffrn_reflns_av_R_equivalents 0.0382
_diffrn_reflns_av_sigmaI/netI 0.0411
_diffrn_reflns_limit_h_max 14
_diffrn_reflns_limit_h_min -14
_diffrn_reflns_limit_k_max 17
_diffrn_reflns_limit_k_min -18
_diffrn_reflns_limit_l_max 18
_diffrn_reflns_limit_l_min -18
_diffrn_reflns_number 16128
_diffrn_reflns_theta_full 31.98
_diffrn_reflns_theta_max 31.98
_diffrn_reflns_theta_min 2.25
_exptl_absorpt_coefficient_mu 0.751
_exptl_absorpt_correction_T_max 0.9563
_exptl_absorpt_correction_T_min 0.6615
_exptl_absorpt_correction_type multi-scan
_exptl_absorpt_process_details '(APEX2; Bruker, 2005)'
_exptl_crystal_colour blue
_exptl_crystal_density_diffrn 1.757
_exptl_crystal_density_method 'not measured'
_exptl_crystal_description plate
_exptl_crystal_F_000 796
_exptl_crystal_size_max 0.60
_exptl_crystal_size_mid 0.12
_exptl_crystal_size_min 0.06
_refine_diff_density_max 1.258
_refine_diff_density_min -0.749
_refine_ls_extinction_method none
_refine_ls_goodness_of_fit_ref 1.022
_refine_ls_hydrogen_treatment constr
_refine_ls_matrix_type full
_refine_ls_number_parameters 208
_refine_ls_number_reflns 4983
_refine_ls_number_restraints 0
_refine_ls_restrained_S_all 1.022
_refine_ls_R_factor_all 0.0563
_refine_ls_R_factor_gt 0.0390
_refine_ls_shift/su_max 0.001
_refine_ls_shift/su_mean 0.000
_refine_ls_structure_factor_coef Fsqd
_refine_ls_weighting_details 'calc w=1/[\s^2^(Fo^2^)+(0.0478P)^2^+0.8P] where P=(Fo^2^+2Fc^2^)/3'
_refine_ls_weighting_scheme calc
_refine_ls_wR_factor_gt 0.0927
_refine_ls_wR_factor_ref 0.1029
_reflns_number_gt 3891
_reflns_number_total 4983
_reflns_threshold_expression I>2\s(I)
_cod_data_source_file cv2241.cif
_cod_data_source_block I
_cod_original_sg_symbol_H-M 'P 21/n'
_cod_database_code 2213739
_cod_database_fobs_code 2213739

loop_
_symmetry_equiv_pos_as_xyz
'x, y, z'
'-x+1/2, y+1/2, -z+1/2'
'-x, -y, -z'
'x-1/2, -y-1/2, z-1/2'

loop_
_atom_site_type_symbol
_atom_site_label
_atom_site_fract_x
_atom_site_fract_y
_atom_site_fract_z
_atom_site_U_iso_or_equiv
_atom_site_adp_type
_atom_site_calc_flag
_atom_site_refinement_flags
_atom_site_occupancy
V V1 0.61163(3) 0.93971(2) 0.85255(2) 0.00815(7) Uani d . 1
O O1 0.69720(12) 0.80761(10) 0.77764(10) 0.0112(2) Uani d . 1
O O2 0.64764(13) 0.71346(10) 0.61456(10) 0.0135(2) Uani d . 1
O O3 0.46500(12) 0.92058(9) 0.69221(10) 0.0118(2) Uani d . 1
O O4 0.40975(13) 0.84269(10) 0.52017(10) 0.0140(2) Uani d . 1
O O5 0.53646(12) 0.81507(9) 0.91695(10) 0.0109(2) Uani d . 1
O O6 0.58704(13) 0.71576(10) 1.07578(10) 0.0138(2) Uani d . 1
O O7 0.78005(12) 0.91467(9) 0.99668(10) 0.0111(2) Uani d . 1
O O8 0.83600(12) 0.83993(10) 1.17084(10) 0.0136(2) Uani d . 1
O O9 0.52951(13) 1.03699(10) 0.88501(10) 0.0139(2) Uani d . 1
O O10 0.74368(13) 1.02457(10) 0.79444(10) 0.0133(2) Uani d . 1
H H10A 0.7735 1.0872 0.8175 0.016 Uiso d R 1
H H10B 0.7438 1.0175 0.7266 0.016 Uiso d R 1
C C1 0.62181(16) 0.78455(13) 0.67431(14) 0.0099(3) Uani d . 1
C C2 0.48584(16) 0.85416(13) 0.62224(13) 0.0098(3) Uani d . 1
C C3 0.75798(16) 0.85130(13) 1.06993(13) 0.0097(3) Uani d . 1
C C4 0.61588(16) 0.78749(13) 1.01984(13) 0.0099(3) Uani d . 1
N N1 0.24180(15) 0.78431(11) 0.81510(12) 0.0111(3) Uani d . 1
H H1A 0.3395 0.7798 0.8356 0.013 Uiso calc R 1
H H1B 0.2015 0.7859 0.7360 0.013 Uiso calc R 1
N N2 -0.00704(14) 0.79569(11) 0.87667(12) 0.0112(3) Uani d . 1
H H2A -0.1047 0.8001 0.8562 0.013 Uiso calc R 1
H H2B 0.0334 0.7932 0.9557 0.013 Uiso calc R 1
C C5 0.18936(18) 0.68788(14) 0.85840(15) 0.0142(3) Uani d . 1
H H5A 0.2377 0.6827 0.9430 0.017 Uiso calc R 1
H H5B 0.2122 0.6226 0.8235 0.017 Uiso calc R 1
C C6 0.02939(18) 0.69603(14) 0.82766(15) 0.0141(3) Uani d . 1
H H6A -0.0191 0.6964 0.7429 0.017 Uiso calc R 1
H H6B -0.0050 0.6330 0.8583 0.017 Uiso calc R 1
C C7 0.04559(18) 0.89219(14) 0.83438(15) 0.0137(3) Uani d . 1
H H7A 0.0239 0.9569 0.8708 0.016 Uiso calc R 1
H H7B -0.0044 0.8986 0.7500 0.016 Uiso calc R 1
C C8 0.20546(17) 0.88496(13) 0.86239(15) 0.0126(3) Uani d . 1
H H8A 0.2375 0.9473 0.8291 0.015 Uiso calc R 1
H H8B 0.2561 0.8867 0.9469 0.015 Uiso calc R 1
O O1W 0.74471(15) 0.98447(11) 0.58954(12) 0.0207(3) Uani d . 1
H H1WA 0.8212 1.0015 0.5792 0.025 Uiso d R 1
H H1WB 0.6957 1.0349 0.5479 0.025 Uiso d R 1
O O2W 1.01439(16) 1.05116(12) 0.61212(13) 0.0271(3) Uani d . 1
H H2WA 0.9990 1.0873 0.5510 0.033 Uiso d R 1
H H2WB 1.0365 1.0950 0.6680 0.033 Uiso d R 1

loop_
_atom_site_aniso_label
_atom_site_aniso_U_11
_atom_site_aniso_U_22
_atom_site_aniso_U_33
_atom_site_aniso_U_12
_atom_site_aniso_U_13
_atom_site_aniso_U_23
V1 0.00938(12) 0.00690(12) 0.00767(12) 0.00021(9) 0.00249(9) -0.00027(9)
O1 0.0105(5) 0.0120(5) 0.0095(5) 0.0015(4) 0.0016(4) -0.0012(4)
O2 0.0161(5) 0.0123(6) 0.0107(5) 0.0052(4) 0.0031(4) -0.0010(4)
O3 0.0129(5) 0.0104(5) 0.0105(5) 0.0030(4) 0.0021(4) -0.0013(4)
O4 0.0146(5) 0.0152(6) 0.0094(5) 0.0032(5) 0.0010(4) -0.0013(4)
O5 0.0100(5) 0.0115(5) 0.0098(5) -0.0017(4) 0.0020(4) 0.0007(4)
O6 0.0165(5) 0.0118(6) 0.0124(5) -0.0026(4) 0.0045(4) 0.0013(4)
O7 0.0115(5) 0.0102(5) 0.0100(5) -0.0020(4) 0.0019(4) 0.0009(4)
O8 0.0137(5) 0.0155(6) 0.0095(5) -0.0007(4) 0.0017(4) 0.0012(4)
O9 0.0182(6) 0.0126(6) 0.0113(5) 0.0031(5) 0.0057(4) -0.0007(4)
O10 0.0182(6) 0.0104(5) 0.0122(5) -0.0039(5) 0.0066(4) -0.0007(4)
C1 0.0106(6) 0.0085(7) 0.0110(7) -0.0001(5) 0.0043(5) 0.0004(5)
C2 0.0108(6) 0.0085(7) 0.0098(7) 0.0003(5) 0.0034(5) 0.0008(5)
C3 0.0115(6) 0.0065(6) 0.0116(7) 0.0005(5) 0.0047(5) -0.0009(5)
C4 0.0108(6) 0.0093(7) 0.0103(7) -0.0009(5) 0.0045(5) -0.0023(5)
N1 0.0112(6) 0.0112(6) 0.0111(6) -0.0017(5) 0.0042(5) -0.0026(5)
N2 0.0098(6) 0.0130(6) 0.0105(6) -0.0007(5) 0.0035(5) 0.0009(5)
C5 0.0152(7) 0.0103(7) 0.0188(8) 0.0008(6) 0.0082(6) 0.0009(6)
C6 0.0152(7) 0.0123(7) 0.0162(7) -0.0043(6) 0.0072(6) -0.0028(6)
C7 0.0131(7) 0.0120(8) 0.0154(7) 0.0002(6) 0.0046(6) 0.0022(6)
C8 0.0127(7) 0.0096(7) 0.0160(7) -0.0024(6) 0.0057(6) -0.0032(6)
O1W 0.0223(6) 0.0201(7) 0.0199(6) 0.0026(5) 0.0078(5) 0.0044(5)
O2W 0.0272(7) 0.0257(8) 0.0260(7) -0.0023(6) 0.0067(6) 0.0034(6)

loop_
_atom_type_symbol
_atom_type_description
_atom_type_scat_dispersion_real
_atom_type_scat_dispersion_imag
_atom_type_scat_source
C C 0.0033 0.0016 'International Tables Vol C Tables 4.2.6.8 and 6.1.1.4'
H H 0.0000 0.0000 'International Tables Vol C Tables 4.2.6.8 and 6.1.1.4'
N N 0.0061 0.0033 'International Tables Vol C Tables 4.2.6.8 and 6.1.1.4'
O O 0.0106 0.0060 'International Tables Vol C Tables 4.2.6.8 and 6.1.1.4'
V V 0.3005 0.5294 'International Tables Vol C Tables 4.2.6.8 and 6.1.1.4'

loop_
_geom_angle_atom_site_label_1
_geom_angle_atom_site_label_2
_geom_angle_atom_site_label_3
_geom_angle
O9 V1 O7 103.69(6)
O9 V1 O3 94.80(6)
O7 V1 O3 161.31(5)
O9 V1 O5 100.64(6)
O7 V1 O5 80.63(5)
O3 V1 O5 93.40(5)
O9 V1 O10 98.98(6)
O7 V1 O10 87.39(5)
O3 V1 O10 92.50(5)
O5 V1 O10 158.94(5)
O9 V1 O1 170.19(5)
O7 V1 O1 86.09(5)
O3 V1 O1 75.47(4)
O5 V1 O1 81.41(5)
O10 V1 O1 80.55(5)
C1 O1 V1 114.72(10)
C2 O3 V1 120.84(10)
C4 O5 V1 114.68(10)
C3 O7 V1 115.35(10)
V1 O10 H10A 123.9
V1 O10 H10B 122.6
H10A O10 H10B 107.7
O2 C1 O1 126.38(15)
O2 C1 C2 119.56(14)
O1 C1 C2 114.06(13)
O4 C2 O3 126.05(15)
O4 C2 C1 119.26(14)
O3 C2 C1 114.69(13)
O8 C3 O7 126.14(15)
O8 C3 C4 120.25(14)
O7 C3 C4 113.60(13)
O6 C4 O5 124.83(15)
O6 C4 C3 121.06(14)
O5 C4 C3 114.10(13)
C8 N1 C5 111.70(13)
C8 N1 H1A 109.3
C5 N1 H1A 109.3
C8 N1 H1B 109.3
C5 N1 H1B 109.3
H1A N1 H1B 107.9
C7 N2 C6 111.16(12)
C7 N2 H2A 109.4
C6 N2 H2A 109.4
C7 N2 H2B 109.4
C6 N2 H2B 109.4
H2A N2 H2B 108.0
N1 C5 C6 109.58(14)
N1 C5 H5A 109.8
C6 C5 H5A 109.8
N1 C5 H5B 109.8
C6 C5 H5B 109.8
H5A C5 H5B 108.2
N2 C6 C5 110.38(13)
N2 C6 H6A 109.6
C5 C6 H6A 109.6
N2 C6 H6B 109.6
C5 C6 H6B 109.6
H6A C6 H6B 108.1
N2 C7 C8 110.62(13)
N2 C7 H7A 109.5
C8 C7 H7A 109.5
N2 C7 H7B 109.5
C8 C7 H7B 109.5
H7A C7 H7B 108.1
N1 C8 C7 110.49(13)
N1 C8 H8A 109.6
C7 C8 H8A 109.6
N1 C8 H8B 109.6
C7 C8 H8B 109.6
H8A C8 H8B 108.1
H1WA O1W H1WB 94.3
H2WA O2W H2WB 107.5

loop_
_geom_bond_atom_site_label_1
_geom_bond_atom_site_label_2
_geom_bond_distance
V1 O9 1.6010(12)
V1 O7 1.9932(12)
V1 O3 2.0194(12)
V1 O5 2.0200(12)
V1 O10 2.0253(12)
V1 O1 2.2176(12)
O1 C1 1.2672(19)
O2 C1 1.2458(19)
O3 C2 1.2753(19)
O4 C2 1.2313(19)
O5 C4 1.2867(19)
O6 C4 1.2331(19)
O7 C3 1.2873(19)
O8 C3 1.2245(19)
O10 H10A 0.8500
O10 H10B 0.8501
C1 C2 1.547(2)
C3 C4 1.553(2)
N1 C8 1.490(2)
N1 C5 1.492(2)
N1 H1A 0.9200
N1 H1B 0.9200
N2 C7 1.488(2)
N2 C6 1.490(2)
N2 H2A 0.9200
N2 H2B 0.9200
C5 C6 1.512(2)
C5 H5A 0.9900
C5 H5B 0.9900
C6 H6A 0.9900
C6 H6B 0.9900
C7 C8 1.515(2)
C7 H7A 0.9900
C7 H7B 0.9900
C8 H8A 0.9900
C8 H8B 0.9900
O1W H1WA 0.8500
O1W H1WB 0.8500
O2W H2WA 0.8500
O2W H2WB 0.8501

loop_
_geom_hbond_atom_site_label_D
_geom_hbond_atom_site_label_H
_geom_hbond_atom_site_label_A
_geom_hbond_site_symmetry_A
_geom_hbond_distance_DH
_geom_hbond_distance_HA
_geom_hbond_distance_DA
_geom_hbond_angle_DHA
_geom_hbond_publ_flag
N1 H1A O5 . 0.92 1.9200 2.787(2) 157 y
N1 H1B O6 4_575 0.92 1.9100 2.818(2) 170 y
N2 H2A O1 1_455 0.92 1.8700 2.772(2) 166 y
N2 H2B O2 4_576 0.92 1.8900 2.805(2) 170 y
O10 H10A O2 2_656 0.85 1.8300 2.674(2) 172 y
O10 H10B O1W . 0.85 1.7700 2.607(2) 172 y
O1W H1WA O2W . 0.85 1.9300 2.745(2) 160 y
O1W H1WB O4 3_676 0.85 1.8800 2.720(2) 170 y
O2W H2WA O6 2_656 0.85 2.2000 3.004(2) 158 y
O2W H2WB O8 3_777 0.85 2.1100 2.911(2) 156 y
C6 H6A O9 2_546 0.99 2.53 3.192(2) 124 y
C6 H6B O4 4_576 0.99 2.48 3.087(2) 119 y
C8 H8B O9 3_677 0.99 2.58 3.442(2) 146 y

loop_
_geom_torsion_atom_site_label_1
_geom_torsion_atom_site_label_2
_geom_torsion_atom_site_label_3
_geom_torsion_atom_site_label_4
_geom_torsion
O7 V1 O1 C1 178.77(11)
O3 V1 O1 C1 1.87(11)
O5 V1 O1 C1 97.68(11)
O10 V1 O1 C1 -93.22(11)
O9 V1 O3 C2 174.56(12)
O7 V1 O3 C2 -13.9(2)
O5 V1 O3 C2 -84.45(12)
O10 V1 O3 C2 75.33(12)
O1 V1 O3 C2 -4.23(12)
O9 V1 O5 C4 -94.07(11)
O7 V1 O5 C4 8.23(11)
O3 V1 O5 C4 170.40(11)
O10 V1 O5 C4 64.38(19)
O1 V1 O5 C4 95.66(11)
O9 V1 O7 C3 86.73(12)
O3 V1 O7 C3 -84.57(18)
O5 V1 O7 C3 -12.04(11)
O10 V1 O7 C3 -174.66(11)
O1 V1 O7 C3 -93.97(11)
V1 O1 C1 O2 -179.70(13)
V1 O1 C1 C2 0.21(16)
V1 O3 C2 O4 -173.53(13)
V1 O3 C2 C1 5.61(18)
O2 C1 C2 O4 -4.5(2)
O1 C1 C2 O4 175.62(15)
O2 C1 C2 O3 176.33(14)
O1 C1 C2 O3 -3.6(2)
V1 O7 C3 O8 -165.78(13)
V1 O7 C3 C4 13.14(16)
V1 O5 C4 O6 177.67(13)
V1 O5 C4 C3 -3.75(16)
O8 C3 C4 O6 -8.6(2)
O7 C3 C4 O6 172.46(14)
O8 C3 C4 O5 172.80(15)
O7 C3 C4 O5 -6.18(19)
C8 N1 C5 C6 57.49(18)
C7 N2 C6 C5 58.11(17)
N1 C5 C6 N2 -57.67(18)
C6 N2 C7 C8 -56.69(17)
C5 N1 C8 C7 -56.48(18)
N2 C7 C8 N1 55.37(18)
